data_4337526
loop_
_publ_author_name
'Lu, Hongcheng'
'Gautier, Romain'
'Donakowski, Martin D.'
'Liu, Zhengtang'
'Poeppelmeier, Kenneth R.'

_publ_section_title
;
 From solution to the solid state: control of niobium oxide-fluoride
 [NbOxFy]n- species.
;
_journal_issue 1
_journal_name_full 'Inorganic chemistry'
_journal_page_first 537
_journal_page_last 542
_journal_paper_doi 10.1021/ic402561g
_journal_volume 53
_journal_year 2014
_chemical_compound_source 'synthesis as described'
_chemical_formula_moiety 'F4 Nb O, 2(C2.5 H3 N0.5)'
_chemical_formula_sum 'C5 H6 F4 N Nb O'
_chemical_formula_weight 265.06
_space_group_IT_number 11
_symmetry_cell_setting monoclinic
_symmetry_Int_Tables_number 11
_symmetry_space_group_name_Hall '-P 2yb'
_symmetry_space_group_name_H-M 'P 1 21/m 1'
_atom_sites_solution_hydrogens geom
_atom_sites_solution_primary direct
_atom_sites_solution_secondary difmap
_audit_conform_dict_location ftp://ftp.iucr.org/pub/cif_core.dic
_audit_conform_dict_name cif_core.dic
_audit_conform_dict_version 2.4
_audit_creation_date 2013-04-13T19:54:19-00:00
_audit_creation_method 'WinGX routine CIF_UPDATE'
_cell_angle_alpha 90
_cell_angle_beta 93.464(5)
_cell_angle_gamma 90
_cell_formula_units_Z 2
_cell_length_a 3.9511(4)
_cell_length_b 14.0715(17)
_cell_length_c 7.0890(9)
_cell_measurement_reflns_used 635
_cell_measurement_temperature 100(2)
_cell_measurement_theta_max 16.5532
_cell_measurement_theta_min 2.8786
_cell_measurement_wavelength 0.71073
_cell_volume 393.41(8)
_computing_cell_refinement 'SAINT V7.68A integration software'
_computing_data_collection 'Bruker APEX2 software'
_computing_data_reduction 'SORTAV (Blessing, 1995)'
_computing_molecular_graphics 'Ortep-3 for Windows (Farrugia, 1997)'
_computing_publication_material 'WinGX publication routines (Farrugia, 1999)'
_computing_structure_refinement 'SHELXL-97 (Sheldrick, 1997)'
_diffrn_ambient_temperature 100(2)
_diffrn_detector 'APEX-II CCD'
_diffrn_measured_fraction_theta_full 0.997
_diffrn_measured_fraction_theta_max 0.997
_diffrn_measurement_device '\k-geometry diffractometer'
_diffrn_measurement_device_type 'Bruker APEX-II'
_diffrn_measurement_method '\f or \w oscillation scans'
_diffrn_orient_matrix_type 'x-axis to radiation source'
_diffrn_orient_matrix_UB_11 -0.165712E-1
_diffrn_orient_matrix_UB_12 0.69772E-1
_diffrn_orient_matrix_UB_13 0.245975E-1
_diffrn_orient_matrix_UB_21 -0.195577E-1
_diffrn_orient_matrix_UB_22 0.12309E-1
_diffrn_orient_matrix_UB_23 -0.139163
_diffrn_orient_matrix_UB_31 -0.252258
_diffrn_orient_matrix_UB_32 -0.553774E-2
_diffrn_orient_matrix_UB_33 0.589747E-3
_diffrn_radiation_monochromator graphite
_diffrn_radiation_probe x-ray
_diffrn_radiation_type MoK\a
_diffrn_radiation_wavelength 0.71069
_diffrn_reflns_av_R_equivalents 0.035
_diffrn_reflns_av_unetI/netI 0.1206
_diffrn_reflns_limit_h_max 5
_diffrn_reflns_limit_h_min -5
_diffrn_reflns_limit_k_max 19
_diffrn_reflns_limit_k_min -19
_diffrn_reflns_limit_l_max 9
_diffrn_reflns_limit_l_min -9
_diffrn_reflns_number 10757
_diffrn_reflns_theta_full 30.02
_diffrn_reflns_theta_max 30.02
_diffrn_reflns_theta_min 2.88
_diffrn_source 'sealed x-ray tube'
_exptl_absorpt_coefficient_mu 1.55
_exptl_absorpt_correction_T_max 0.949
_exptl_absorpt_correction_T_min 0.937
_exptl_absorpt_correction_type multi-scan
_exptl_absorpt_process_details
;
SADABS-2008/1 - Bruker AXS area detector scaling and absorption correction
;
_exptl_crystal_colour colourless
_exptl_crystal_density_diffrn 2.237
_exptl_crystal_density_method 'not measured'
_exptl_crystal_description block
_exptl_crystal_F_000 256
_exptl_crystal_size_max 0.051
_exptl_crystal_size_mid 0.035
_exptl_crystal_size_min 0.034
_refine_diff_density_max 0.905
_refine_diff_density_min -0.818
_refine_diff_density_rms 0.168
_refine_ls_extinction_method none
_refine_ls_goodness_of_fit_ref 0.97
_refine_ls_hydrogen_treatment mixed
_refine_ls_matrix_type full
_refine_ls_number_parameters 70
_refine_ls_number_reflns 1192
_refine_ls_number_restraints 0
_refine_ls_restrained_S_all 0.97
_refine_ls_R_factor_all 0.1165
_refine_ls_R_factor_gt 0.0492
_refine_ls_shift/su_max 0
_refine_ls_shift/su_mean 0
_refine_ls_structure_factor_coef Fsqd
_refine_ls_weighting_details 'calc w=1/[\s^2^(Fo^2^)+(0.0218P)^2^+0.0000P] where P=(Fo^2^+2Fc^2^)/3'
_refine_ls_weighting_scheme calc
_refine_ls_wR_factor_gt 0.0617
_refine_ls_wR_factor_ref 0.0751
_reflns_number_gt 739
_reflns_number_total 1192
_reflns_threshold_expression >2sigma(I)
_cod_data_source_file ic402561g_si_004.cif
_cod_data_source_block I
_cod_original_sg_symbol_H-M 'P 21/m'
_cod_original_formula_sum 'C5 H6 F4 N1 Nb O'
_cod_database_code 4337526

loop_
_symmetry_equiv_pos_as_xyz
'x, y, z'
'-x, y+1/2, -z'
'-x, -y, -z'
'x, -y-1/2, z'

loop_
_atom_site_label
_atom_site_type_symbol
_atom_site_fract_x
_atom_site_fract_y
_atom_site_fract_z
_atom_site_U_iso_or_equiv
_atom_site_adp_type
_atom_site_occupancy
_atom_site_symmetry_multiplicity
_atom_site_calc_flag
_atom_site_refinement_flags
Nb1 Nb 0.37613(14) 0.25 0.97810(9) 0.0268(2) Uani 1 2 d S
O1 O -0.0616(10) 0.25 0.9774(7) 0.0516(14) Uani 1 2 d S
F3 F 0.4708(10) 0.25 1.2440(5) 0.0561(12) Uani 1 2 d S
F4 F 0.4149(10) 0.25 0.7125(6) 0.0613(13) Uani 1 2 d S
F1 F 0.4435(7) 0.3838(2) 0.9780(5) 0.0612(9) Uani 1 1 d .
N1 N 0.955(2) 0.4358(8) 1.3680(17) 0.091(3) Uani 0.17 1 d P
C1N C 0.955(2) 0.4358(8) 1.3680(17) 0.091(3) Uani 0.83 1 d P
H1 H 0.904(19) 0.388(6) 1.286(11) 0.137 Uiso 1 1 d .
C3 C 0.8554(16) 0.4173(5) 0.539(2) 0.084(3) Uani 0.83 1 d P
N3C N 0.8554(16) 0.4173(5) 0.539(2) 0.084(3) Uani 0.17 1 d P
H3 H 0.732(18) 0.352(5) 0.557(10) 0.126 Uiso 1 1 d .
C2 C 0.8969(18) 0.4816(11) 0.6695(11) 0.086(3) Uani 0.83 1 d P
N2C N 0.8969(18) 0.4816(11) 0.6695(11) 0.086(3) Uani 0.17 1 d P
H2 H 0.826(19) 0.468(6) 0.781(12) 0.129 Uiso 1 1 d .

loop_
_atom_site_aniso_label
_atom_site_aniso_U_11
_atom_site_aniso_U_22
_atom_site_aniso_U_33
_atom_site_aniso_U_23
_atom_site_aniso_U_13
_atom_site_aniso_U_12
Nb1 0.0153(2) 0.0321(4) 0.0333(4) 0 0.00498(19) 0
O1 0.026(3) 0.064(4) 0.066(4) 0 0.006(2) 0
F3 0.070(3) 0.067(3) 0.031(3) 0 0.003(2) 0
F4 0.066(3) 0.082(4) 0.035(3) 0 0.002(2) 0
F1 0.068(2) 0.0340(19) 0.082(2) 0.0017(17) 0.0080(17) -0.0004(14)
N1 0.054(4) 0.108(8) 0.111(8) -0.066(6) -0.006(4) 0.011(4)
C1N 0.054(4) 0.108(8) 0.111(8) -0.066(6) -0.006(4) 0.011(4)
C3 0.049(4) 0.041(4) 0.163(10) 0.023(6) 0.012(5) 0.003(3)
N3C 0.049(4) 0.041(4) 0.163(10) 0.023(6) 0.012(5) 0.003(3)
C2 0.054(4) 0.151(10) 0.056(5) 0.036(6) 0.015(4) 0.023(5)
N2C 0.054(4) 0.151(10) 0.056(5) 0.036(6) 0.015(4) 0.023(5)

loop_
_atom_type_symbol
_atom_type_description
_atom_type_scat_dispersion_real
_atom_type_scat_dispersion_imag
_atom_type_scat_source
C C 0.0033 0.0016 'International Tables Vol C Tables 4.2.6.8 and 6.1.1.4'
H H 0 0 'International Tables Vol C Tables 4.2.6.8 and 6.1.1.4'
N N 0.0061 0.0033 'International Tables Vol C Tables 4.2.6.8 and 6.1.1.4'
O O 0.0106 0.006 'International Tables Vol C Tables 4.2.6.8 and 6.1.1.4'
F F 0.0171 0.0103 'International Tables Vol C Tables 4.2.6.8 and 6.1.1.4'
Nb Nb -2.0727 0.6215 'International Tables Vol C Tables 4.2.6.8 and 6.1.1.4'

loop_
_geom_angle_atom_site_label_1
_geom_angle_atom_site_label_2
_geom_angle_atom_site_label_3
_geom_angle
_geom_angle_site_symmetry_1
_geom_angle_site_symmetry_3
O1 Nb1 F4 97.9(2) . .
O1 Nb1 F3 98.0(2) . .
F4 Nb1 F3 164.05(17) . .
O1 Nb1 F1 98.05(9) . .
F4 Nb1 F1 88.85(10) . .
F3 Nb1 F1 88.93(10) . .
O1 Nb1 F1 98.05(9) . 4_565
F4 Nb1 F1 88.85(10) . 4_565
F3 Nb1 F1 88.93(10) . 4_565
F1 Nb1 F1 163.91(17) . 4_565
O1 Nb1 O1 179.7(3) . 1_655
F4 Nb1 O1 81.80(18) . 1_655
F3 Nb1 O1 82.25(19) . 1_655
F1 Nb1 O1 81.95(9) . 1_655
F1 Nb1 O1 81.95(9) 4_565 1_655
Nb1 O1 Nb1 179.7(3) . 1_455
N3C N1 C3 0.0(8) 1_556 1_556
N3C N1 N2C 120.8(7) 1_556 3_767
C3 N1 N2C 120.8(7) 1_556 3_767
N3C N1 C2 120.8(7) 1_556 3_767
C3 N1 C2 120.8(7) 1_556 3_767
N2C N1 C2 0.0(7) 3_767 3_767
N3C N1 H1 112(6) 1_556 .
C3 N1 H1 112(6) 1_556 .
N2C N1 H1 127(6) 3_767 .
C2 N1 H1 127(6) 3_767 .
C2 C3 C1N 119.0(8) . 1_554
C2 C3 N1 119.0(8) . 1_554
C1N C3 N1 0.0(4) 1_554 1_554
C2 C3 H3 125(4) . .
C1N C3 H3 116(4) 1_554 .
N1 C3 H3 116(4) 1_554 .
C3 C2 C1N 120.3(7) . 3_767
C3 C2 N1 120.3(7) . 3_767
C1N C2 N1 0.0(14) 3_767 3_767
C3 C2 H2 117(6) . .
C1N C2 H2 123(6) 3_767 .
N1 C2 H2 123(6) 3_767 .

loop_
_geom_bond_atom_site_label_1
_geom_bond_atom_site_label_2
_geom_bond_distance
_geom_bond_site_symmetry_2
Nb1 O1 1.729(4) .
Nb1 F4 1.898(4) .
Nb1 F3 1.899(4) .
Nb1 F1 1.902(3) .
Nb1 F1 1.902(3) 4_565
Nb1 O1 2.222(4) 1_655
O1 Nb1 2.222(4) 1_455
N1 N3C 1.325(12) 1_556
N1 C3 1.325(12) 1_556
N1 N2C 1.336(13) 3_767
N1 C2 1.336(13) 3_767
N1 H1 0.90(8) .
C3 C2 1.296(11) .
C3 C1N 1.325(12) 1_554
C3 N1 1.325(12) 1_554
C3 H3 1.05(8) .
C2 C1N 1.336(13) 3_767
C2 N1 1.336(13) 3_767
C2 H2 0.87(8) .

loop_
_geom_torsion_atom_site_label_1
_geom_torsion_atom_site_label_2
_geom_torsion_atom_site_label_3
_geom_torsion_atom_site_label_4
_geom_torsion
_geom_torsion_site_symmetry_1
_geom_torsion_site_symmetry_4
F4 Nb1 O1 Nb1 180.0(3) . 1_455
F3 Nb1 O1 Nb1 0.0(3) . 1_455
F1 Nb1 O1 Nb1 -90.0(3) . 1_455
F1 Nb1 O1 Nb1 90.0(3) 4_565 1_455
O1 Nb1 O1 Nb1 180.00(4) 1_655 1_455
C1N C3 C2 C1N -1.6(12) 1_554 3_767
N1 C3 C2 C1N -1.6(12) 1_554 3_767
C1N C3 C2 N1 -1.6(12) 1_554 3_767
N1 C3 C2 N1 -1.6(12) 1_554 3_767
